data_4120465
loop_
_publ_author_name
'Wang, Ming'
'Huang, Zhijian'
'Xu, Jianfeng'
'Chi, Yonggui Robin'

_publ_section_title
;
 N-heterocyclic carbene-catalyzed [3+4] cycloaddition and kinetic
 resolution of azomethine imines.
;
_journal_issue 4
_journal_name_full 'Journal of the American Chemical Society'
_journal_page_first 1214
_journal_page_last 1217
_journal_paper_doi 10.1021/ja411110f
_journal_volume 136
_journal_year 2014
_chemical_formula_sum 'C24 H27 Cl N2 O3'
_chemical_formula_weight 426.92
_space_group_crystal_system triclinic
_space_group_IT_number 2
_space_group_name_Hall '-P 1'
_space_group_name_H-M_alt 'P -1'
_symmetry_space_group_name_Hall '-P 1'
_symmetry_space_group_name_H-M 'P -1'
_atom_sites_solution_hydrogens geom
_cell_angle_alpha 76.6178(19)
_cell_angle_beta 77.387(2)
_cell_angle_gamma 85.038(2)
_cell_formula_units_Z 2
_cell_length_a 8.7207(5)
_cell_length_b 11.0415(6)
_cell_length_c 12.0957(8)
_cell_measurement_reflns_used 5231
_cell_measurement_temperature 296.(2)
_cell_measurement_theta_max 22.8772
_cell_measurement_theta_min 2.2934
_cell_volume 1104.93(11)
_computing_cell_refinement 'SAINT V8.32B (Bruker AXS Inc., 2013)'
_computing_data_collection 'Bruker APEX2'
_computing_data_reduction 'SAINT V8.32B (Bruker AXS Inc., 2013)'
_computing_molecular_graphics 'Bruker SHELXTL'
_computing_publication_material 'Bruker SHELXTL'
_computing_structure_refinement 'SHELXL-2013 (Sheldrick, 2013)'
_computing_structure_solution 'SHELXS-97 (Sheldrick 2008)'
_diffrn_ambient_temperature 296.(2)
_diffrn_detector_area_resol_mean 8.3333
_diffrn_measured_fraction_theta_full 0.998
_diffrn_measured_fraction_theta_max 0.998
_diffrn_measurement_device_type 'Bruker APEX-II CCD'
_diffrn_measurement_method '\f and \w scans'
_diffrn_radiation_monochromator graphite
_diffrn_radiation_type MoK\a
_diffrn_radiation_wavelength 0.71073
_diffrn_reflns_av_R_equivalents 0.0430
_diffrn_reflns_limit_h_max 11
_diffrn_reflns_limit_h_min -11
_diffrn_reflns_limit_k_max 13
_diffrn_reflns_limit_k_min -14
_diffrn_reflns_limit_l_max 15
_diffrn_reflns_limit_l_min -15
_diffrn_reflns_number 22795
_diffrn_reflns_theta_full 26.79
_diffrn_reflns_theta_max 26.79
_diffrn_reflns_theta_min 1.77
_exptl_absorpt_coefficient_mu 0.200
_exptl_absorpt_correction_T_max 0.96
_exptl_absorpt_correction_T_min 0.89
_exptl_absorpt_correction_type multi-scan
_exptl_absorpt_process_details 'SADABS V2012/1 (Bruker AXS Inc.)'
_exptl_crystal_colour colourless
_exptl_crystal_density_diffrn 1.283
_exptl_crystal_density_method 'not measured'
_exptl_crystal_description block
_exptl_crystal_F_000 452
_exptl_crystal_size_max 0.380
_exptl_crystal_size_mid 0.200
_exptl_crystal_size_min 0.200
_refine_diff_density_max 0.324
_refine_diff_density_min -0.382
_refine_ls_extinction_method none
_refine_ls_goodness_of_fit_ref 1.102
_refine_ls_hydrogen_treatment constr
_refine_ls_matrix_type full
_refine_ls_number_parameters 274
_refine_ls_number_reflns 4698
_refine_ls_number_restraints 0
_refine_ls_restrained_S_all 1.102
_refine_ls_R_factor_all 0.0743
_refine_ls_R_factor_gt 0.0455
_refine_ls_shift/su_max 0.001
_refine_ls_shift/su_mean 0.000
_refine_ls_structure_factor_coef Fsqd
_refine_ls_weighting_details 'w=1/[\s^2^(Fo^2^)+(0.0836P)^2^+0.1835P] where P=(Fo^2^+2Fc^2^)/3'
_refine_ls_weighting_scheme calc
_refine_ls_wR_factor_gt 0.1257
_refine_ls_wR_factor_ref 0.1610
_reflns_number_gt 3353
_reflns_number_total 4698
_reflns_threshold_expression 'I > 2\s(I)'
_cod_data_source_file ja411110f_si_001.cif
_cod_data_source_block I
_cod_database_code 4120465

loop_
_space_group_symop_operation_xyz
'x, y, z'
'-x, -y, -z'

loop_
_atom_site_type_symbol
_atom_site_label
_atom_site_fract_x
_atom_site_fract_y
_atom_site_fract_z
_atom_site_U_iso_or_equiv
_atom_site_adp_type
_atom_site_calc_flag
_atom_site_refinement_flags_adp
_atom_site_refinement_flags_posn
_atom_site_occupancy
C C1 0.5703(2) 0.71508(18) 0.29814(17) 0.0356(4) Uani d . . 1
C C2 0.4854(2) 0.6035(2) 0.2948(2) 0.0464(5) Uani d . . 1
H H2A 0.4093 0.6275 0.2452 0.056 Uiso calc U R 1
H H2B 0.4309 0.5645 0.3722 0.056 Uiso calc U R 1
C C3 0.6123(2) 0.51468(18) 0.24634(19) 0.0405(5) Uani d . . 1
H H3 0.5963 0.431 0.2956 0.049 Uiso calc U R 1
C C4 0.8154(2) 0.49979(17) 0.36736(17) 0.0348(4) Uani d . . 1
H H4 0.7242 0.4904 0.4321 0.042 Uiso calc U R 1
C C5 0.9207(2) 0.59816(17) 0.37867(17) 0.0379(5) Uani d . . 1
H H5A 1.0296 0.5812 0.3446 0.045 Uiso calc U R 1
H H5B 0.913 0.5994 0.4596 0.045 Uiso calc U R 1
C C6 0.8588(2) 0.72538(16) 0.31152(16) 0.0301(4) Uani d . . 1
C C7 0.6138(3) 0.5085(2) 0.1212(2) 0.0544(6) Uani d . . 1
H H7 0.5093 0.4831 0.1201 0.065 Uiso calc U R 1
C C8 0.6403(4) 0.6336(3) 0.0361(2) 0.0809(9) Uani d . . 1
H H8A 0.5655 0.6948 0.0632 0.121 Uiso calc U R 1
H H8B 0.6273 0.6262 -0.0388 0.121 Uiso calc U R 1
H H8C 0.7449 0.6589 0.0302 0.121 Uiso calc U R 1
C C9 0.7306(4) 0.4091(3) 0.0832(3) 0.0874(10) Uani d . . 1
H H9A 0.717 0.3974 0.0097 0.131 Uiso calc U R 1
H H9B 0.7133 0.3322 0.14 0.131 Uiso calc U R 1
H H9C 0.8355 0.4346 0.0756 0.131 Uiso calc U R 1
C C10 0.8910(2) 0.37317(17) 0.35966(17) 0.0370(5) Uani d . . 1
C C11 1.0214(3) 0.3596(2) 0.2742(2) 0.0526(6) Uani d . . 1
H H11 1.0671 0.4299 0.2232 0.063 Uiso calc U R 1
C C12 1.0844(3) 0.2424(2) 0.2638(2) 0.0625(7) Uani d . . 1
H H12 1.1719 0.2343 0.2059 0.075 Uiso calc U R 1
C C13 1.0183(3) 0.1382(2) 0.3385(3) 0.0626(7) Uani d . . 1
H H13 1.0613 0.0596 0.3316 0.075 Uiso calc U R 1
C C14 0.8893(3) 0.1499(2) 0.4232(2) 0.0567(6) Uani d . . 1
H H14 0.8443 0.0791 0.4737 0.068 Uiso calc U R 1
C C15 0.8254(3) 0.26705(18) 0.43401(19) 0.0438(5) Uani d . . 1
H H15 0.7375 0.2743 0.4919 0.053 Uiso calc U R 1
C C16 0.8074(2) 0.82195(17) 0.38645(17) 0.0356(4) Uani d . . 1
H H16A 0.9001 0.8447 0.4079 0.043 Uiso calc U R 1
H H16B 0.7682 0.8961 0.3385 0.043 Uiso calc U R 1
C C17 0.6848(2) 0.78622(19) 0.49555(17) 0.0389(5) Uani d . . 1
C C18 0.5268(3) 0.8709(2) 0.6468(2) 0.0605(7) Uani d . . 1
H H18A 0.431 0.8425 0.6363 0.091 Uiso calc U R 1
H H18B 0.5062 0.9489 0.6705 0.091 Uiso calc U R 1
H H18C 0.5671 0.8104 0.7055 0.091 Uiso calc U R 1
C C19 0.9859(2) 0.78304(16) 0.20786(16) 0.0304(4) Uani d . . 1
C C20 1.1286(2) 0.81346(19) 0.22575(18) 0.0401(5) Uani d . . 1
H H20 1.147 0.7969 0.3008 0.048 Uiso calc U R 1
C C21 1.2441(2) 0.8682(2) 0.1334(2) 0.0454(5) Uani d . . 1
H H21 1.3386 0.8894 0.1464 0.055 Uiso calc U R 1
C C22 1.2170(2) 0.89058(19) 0.02311(18) 0.0432(5) Uani d . . 1
C C23 1.0778(3) 0.8609(2) 0.00282(19) 0.0486(5) Uani d . . 1
H H23 1.0608 0.8763 -0.0726 0.058 Uiso calc U R 1
C C24 0.9626(2) 0.80775(19) 0.09558(17) 0.0405(5) Uani d . . 1
H H24 0.8678 0.7883 0.0819 0.049 Uiso calc U R 1
Cl Cl1 1.35902(8) 0.96035(7) -0.09386(6) 0.0739(3) Uani d . . 1
N N1 0.72758(17) 0.68671(13) 0.27121(13) 0.0304(4) Uani d . . 1
N N2 0.76278(18) 0.55996(13) 0.25797(13) 0.0318(4) Uani d . . 1
O O1 0.51061(17) 0.81428(13) 0.31740(14) 0.0473(4) Uani d . . 1
O O2 0.6353(2) 0.68447(14) 0.54003(14) 0.0548(4) Uani d . . 1
O O3 0.64043(18) 0.88696(13) 0.53948(13) 0.0496(4) Uani d . . 1

loop_
_atom_site_aniso_label
_atom_site_aniso_U_11
_atom_site_aniso_U_22
_atom_site_aniso_U_33
_atom_site_aniso_U_12
_atom_site_aniso_U_13
_atom_site_aniso_U_23
C1 0.0335(10) 0.0346(10) 0.0366(10) -0.0022(8) -0.0041(8) -0.0060(8)
C2 0.0351(11) 0.0429(12) 0.0598(14) -0.0069(9) -0.0045(10) -0.0112(10)
C3 0.0360(11) 0.0332(10) 0.0536(13) -0.0096(8) -0.0081(9) -0.0097(9)
C4 0.0403(11) 0.0265(9) 0.0353(10) -0.0025(8) -0.0049(8) -0.0041(8)
C5 0.0487(12) 0.0279(10) 0.0380(11) -0.0014(8) -0.0143(9) -0.0041(8)
C6 0.0334(10) 0.0247(9) 0.0328(9) -0.0030(7) -0.0084(7) -0.0054(7)
C7 0.0520(14) 0.0582(15) 0.0647(15) -0.0119(11) -0.0182(12) -0.0273(12)
C8 0.110(2) 0.092(2) 0.0518(16) -0.0404(19) -0.0298(16) -0.0125(15)
C9 0.087(2) 0.101(2) 0.094(2) 0.0044(18) -0.0193(18) -0.064(2)
C10 0.0425(11) 0.0266(9) 0.0422(11) -0.0029(8) -0.0114(9) -0.0047(8)
C11 0.0523(14) 0.0360(12) 0.0606(15) 0.0005(10) 0.0000(11) -0.0044(10)
C12 0.0608(16) 0.0533(15) 0.0712(17) 0.0147(12) -0.0071(13) -0.0211(13)
C13 0.0755(18) 0.0334(12) 0.0847(19) 0.0133(12) -0.0311(16) -0.0165(12)
C14 0.0777(18) 0.0273(11) 0.0670(16) -0.0068(11) -0.0271(14) -0.0007(10)
C15 0.0535(13) 0.0313(11) 0.0455(12) -0.0064(9) -0.0130(10) -0.0015(9)
C16 0.0407(11) 0.0282(9) 0.0378(10) -0.0074(8) -0.0041(8) -0.0084(8)
C17 0.0441(12) 0.0364(11) 0.0367(10) -0.0037(9) -0.0055(9) -0.0110(8)
C18 0.0599(15) 0.0674(16) 0.0508(14) -0.0008(12) 0.0074(11) -0.0240(12)
C19 0.0324(10) 0.0243(9) 0.0341(10) 0.0000(7) -0.0059(7) -0.0071(7)
C20 0.0356(11) 0.0466(12) 0.0386(11) -0.0045(9) -0.0101(8) -0.0068(9)
C21 0.0298(10) 0.0518(13) 0.0543(13) -0.0069(9) -0.0059(9) -0.0115(10)
C22 0.0392(11) 0.0426(12) 0.0431(12) -0.0085(9) 0.0038(9) -0.0090(9)
C23 0.0536(13) 0.0587(14) 0.0339(11) -0.0153(11) -0.0053(9) -0.0095(10)
C24 0.0404(11) 0.0466(12) 0.0373(11) -0.0132(9) -0.0087(9) -0.0095(9)
Cl1 0.0600(4) 0.0947(6) 0.0562(4) -0.0316(4) 0.0167(3) -0.0110(4)
N1 0.0320(8) 0.0226(7) 0.0364(8) -0.0024(6) -0.0060(6) -0.0065(6)
N2 0.0347(9) 0.0230(8) 0.0394(9) -0.0028(6) -0.0084(7) -0.0086(6)
O1 0.0427(8) 0.0381(8) 0.0606(10) 0.0067(6) -0.0079(7) -0.0156(7)
O2 0.0701(11) 0.0391(8) 0.0477(9) -0.0164(7) 0.0078(8) -0.0079(7)
O3 0.0565(10) 0.0431(8) 0.0468(9) -0.0060(7) 0.0066(7) -0.0198(7)

loop_
_atom_type_symbol
_atom_type_description
_atom_type_scat_dispersion_real
_atom_type_scat_dispersion_imag
_atom_type_scat_source
C C 0.0033 0.0016 'International Tables Vol C Tables 4.2.6.8 and 6.1.1.4'
H H 0.0000 0.0000 'International Tables Vol C Tables 4.2.6.8 and 6.1.1.4'
N N 0.0061 0.0033 'International Tables Vol C Tables 4.2.6.8 and 6.1.1.4'
O O 0.0106 0.0060 'International Tables Vol C Tables 4.2.6.8 and 6.1.1.4'
Cl Cl 0.1484 0.1585 'International Tables Vol C Tables 4.2.6.8 and 6.1.1.4'

loop_
_geom_angle_atom_site_label_1
_geom_angle_atom_site_label_2
_geom_angle_atom_site_label_3
_geom_angle
O1 C1 N1 126.06(18)
O1 C1 C2 126.74(18)
N1 C1 C2 107.17(16)
C1 C2 C3 105.66(16)
C1 C2 H2A 110.6
C3 C2 H2A 110.6
C1 C2 H2B 110.6
C3 C2 H2B 110.6
H2A C2 H2B 108.7
N2 C3 C2 104.86(15)
N2 C3 C7 111.88(17)
C2 C3 C7 113.98(19)
N2 C3 H3 108.6
C2 C3 H3 108.6
C7 C3 H3 108.6
N2 C4 C10 110.44(15)
N2 C4 C5 101.73(14)
C10 C4 C5 116.86(17)
N2 C4 H4 109.1
C10 C4 H4 109.1
C5 C4 H4 109.1
C4 C5 C6 105.52(15)
C4 C5 H5A 110.6
C6 C5 H5A 110.6
C4 C5 H5B 110.6
C6 C5 H5B 110.6
H5A C5 H5B 108.8
N1 C6 C16 112.53(15)
N1 C6 C19 110.42(14)
C16 C6 C19 107.61(14)
N1 C6 C5 101.97(14)
C16 C6 C5 113.74(15)
C19 C6 C5 110.54(15)
C9 C7 C8 111.5(3)
C9 C7 C3 111.1(2)
C8 C7 C3 113.30(19)
C9 C7 H7 106.8
C8 C7 H7 106.8
C3 C7 H7 106.8
C7 C8 H8A 109.5
C7 C8 H8B 109.5
H8A C8 H8B 109.5
C7 C8 H8C 109.5
H8A C8 H8C 109.5
H8B C8 H8C 109.5
C7 C9 H9A 109.5
C7 C9 H9B 109.5
H9A C9 H9B 109.5
C7 C9 H9C 109.5
H9A C9 H9C 109.5
H9B C9 H9C 109.5
C15 C10 C11 118.47(19)
C15 C10 C4 120.39(19)
C11 C10 C4 121.03(18)
C10 C11 C12 120.5(2)
C10 C11 H11 119.7
C12 C11 H11 119.7
C13 C12 C11 120.3(2)
C13 C12 H12 119.9
C11 C12 H12 119.9
C14 C13 C12 120.0(2)
C14 C13 H13 120.0
C12 C13 H13 120.0
C13 C14 C15 120.1(2)
C13 C14 H14 119.9
C15 C14 H14 119.9
C10 C15 C14 120.7(2)
C10 C15 H15 119.7
C14 C15 H15 119.7
C17 C16 C6 117.82(15)
C17 C16 H16A 107.9
C6 C16 H16A 107.9
C17 C16 H16B 107.9
C6 C16 H16B 107.9
H16A C16 H16B 107.2
O2 C17 O3 124.03(19)
O2 C17 C16 127.24(18)
O3 C17 C16 108.70(16)
O3 C18 H18A 109.5
O3 C18 H18B 109.5
H18A C18 H18B 109.5
O3 C18 H18C 109.5
H18A C18 H18C 109.5
H18B C18 H18C 109.5
C24 C19 C20 118.08(17)
C24 C19 C6 121.83(17)
C20 C19 C6 120.08(16)
C21 C20 C19 121.11(19)
C21 C20 H20 119.4
C19 C20 H20 119.4
C22 C21 C20 119.06(19)
C22 C21 H21 120.5
C20 C21 H21 120.5
C21 C22 C23 121.09(19)
C21 C22 Cl1 119.97(17)
C23 C22 Cl1 118.93(17)
C22 C23 C24 119.4(2)
C22 C23 H23 120.3
C24 C23 H23 120.3
C19 C24 C23 121.26(19)
C19 C24 H24 119.4
C23 C24 H24 119.4
C1 N1 N2 113.45(15)
C1 N1 C6 130.23(15)
N2 N1 C6 107.36(13)
N1 N2 C4 102.22(13)
N1 N2 C3 105.24(13)
C4 N2 C3 114.72(15)
C17 O3 C18 117.17(17)

loop_
_geom_bond_atom_site_label_1
_geom_bond_atom_site_label_2
_geom_bond_distance
C1 O1 1.221(2)
C1 N1 1.365(2)
C1 C2 1.504(3)
C2 C3 1.525(3)
C2 H2A 0.97
C2 H2B 0.97
C3 N2 1.490(2)
C3 C7 1.528(3)
C3 H3 0.98
C4 N2 1.486(2)
C4 C10 1.507(3)
C4 C5 1.529(3)
C4 H4 0.98
C5 C6 1.567(2)
C5 H5A 0.97
C5 H5B 0.97
C6 N1 1.468(2)
C6 C16 1.532(2)
C6 C19 1.533(2)
C7 C9 1.513(4)
C7 C8 1.522(4)
C7 H7 0.98
C8 H8A 0.96
C8 H8B 0.96
C8 H8C 0.96
C9 H9A 0.96
C9 H9B 0.96
C9 H9C 0.96
C10 C15 1.383(3)
C10 C11 1.383(3)
C11 C12 1.384(3)
C11 H11 0.93
C12 C13 1.371(4)
C12 H12 0.93
C13 C14 1.365(4)
C13 H13 0.93
C14 C15 1.387(3)
C14 H14 0.93
C15 H15 0.93
C16 C17 1.502(3)
C16 H16A 0.97
C16 H16B 0.97
C17 O2 1.200(2)
C17 O3 1.334(2)
C18 O3 1.436(3)
C18 H18A 0.96
C18 H18B 0.96
C18 H18C 0.96
C19 C24 1.378(3)
C19 C20 1.390(3)
C20 C21 1.389(3)
C20 H20 0.93
C21 C22 1.369(3)
C21 H21 0.93
C22 C23 1.370(3)
C22 Cl1 1.739(2)
C23 C24 1.384(3)
C23 H23 0.93
C24 H24 0.93
N1 N2 1.444(2)
